data_7010783
loop_
_publ_author_name
'Adams, Harry'
'Morris, Michael J.'
'Mountford, Philip'
'Patel, Rushmiben'
'Spey, Sharon E.'

_publ_section_title
;
 A dimolybdenum complex with an alkyne ligand parallel to the
 metal--metal bond: synthesis, structure and cluster formation
 reactions of
 [Mo2(&#x00B5;-\h1,\h1-C2Ph2)(&#x00B5;-S)(&#x00B5;-SPri)2Cp2]
;
_journal_issue 18
_journal_name_full 'Journal of the Chemical Society, Dalton Transactions'
_journal_page_first 2601
_journal_paper_doi 10.1039/b103698j
_journal_year 2001
_chemical_formula_sum 'C30 H34 Mo2 S3'
_chemical_formula_weight 682.63
_chemical_name_systematic
; 
? 
;
_space_group_IT_number 14
_symmetry_cell_setting monoclinic
_symmetry_space_group_name_Hall '-P 2yn'
_symmetry_space_group_name_H-M 'P 1 21/n 1'
_atom_sites_solution_hydrogens geom
_atom_sites_solution_primary direct
_atom_sites_solution_secondary difmap
_audit_creation_method SHELXL-97
_cell_angle_alpha 90.00
_cell_angle_beta 91.8910(10)
_cell_angle_gamma 90.00
_cell_formula_units_Z 4
_cell_length_a 10.2162(7)
_cell_length_b 24.5292(16)
_cell_length_c 11.6041(8)
_cell_measurement_reflns_used 91
_cell_measurement_temperature 150(2)
_cell_volume 2906.3(3)
_computing_structure_refinement 'SHELXL-97 (Sheldrick, 1997)'
_computing_structure_solution 'SHELXS-97 (Sheldrick, 1990)'
_diffrn_ambient_temperature 150(2)
_diffrn_measured_fraction_theta_full 0.921
_diffrn_measured_fraction_theta_max 0.921
_diffrn_radiation_monochromator graphite
_diffrn_radiation_source 'fine-focus sealed tube'
_diffrn_radiation_type MoK\a
_diffrn_radiation_wavelength 0.71073
_diffrn_reflns_av_R_equivalents 0.1504
_diffrn_reflns_av_sigmaI/netI 0.0948
_diffrn_reflns_limit_h_max 13
_diffrn_reflns_limit_h_min -12
_diffrn_reflns_limit_k_max 30
_diffrn_reflns_limit_k_min -31
_diffrn_reflns_limit_l_max 5
_diffrn_reflns_limit_l_min -15
_diffrn_reflns_number 13949
_diffrn_reflns_theta_full 28.29
_diffrn_reflns_theta_max 28.29
_diffrn_reflns_theta_min 1.66
_exptl_absorpt_coefficient_mu 1.096
_exptl_absorpt_correction_T_max 0.6683
_exptl_absorpt_correction_T_min 0.6103
_exptl_absorpt_correction_type multi-scan
_exptl_crystal_colour black
_exptl_crystal_density_diffrn 1.560
_exptl_crystal_density_method 'not measured'
_exptl_crystal_description block
_exptl_crystal_F_000 1384
_exptl_crystal_size_max 0.50
_exptl_crystal_size_mid 0.50
_exptl_crystal_size_min 0.40
_refine_diff_density_max 2.108
_refine_diff_density_min -3.946
_refine_diff_density_rms 0.333
_refine_ls_extinction_method none
_refine_ls_goodness_of_fit_ref 1.125
_refine_ls_hydrogen_treatment mixed
_refine_ls_matrix_type full
_refine_ls_number_parameters 316
_refine_ls_number_reflns 6663
_refine_ls_number_restraints 15
_refine_ls_restrained_S_all 1.125
_refine_ls_R_factor_all 0.0908
_refine_ls_R_factor_gt 0.0630
_refine_ls_shift/su_max 0.001
_refine_ls_shift/su_mean 0.000
_refine_ls_structure_factor_coef Fsqd
_refine_ls_weighting_details 'calc w=1/[\s^2^(Fo^2^)+(0.1556P)^2^+10.3097P] where P=(Fo^2^+2Fc^2^)/3'
_refine_ls_weighting_scheme calc
_refine_ls_wR_factor_gt 0.1842
_refine_ls_wR_factor_ref 0.2401
_reflns_number_gt 5741
_reflns_number_total 6663
_reflns_threshold_expression >2sigma(I)
_cod_data_source_file b103698j.txt
_cod_data_source_block ims32a
_cod_depositor_comments
;
The following automatic conversions were performed:
'_symmetry_cell_setting' value 'Monoclinic' changed to 'monoclinic'
according to '/home/saulius/struct/CIF-dictionaries/cif_core.dic'
dictionary named 'cif_core.dic' version 2.4.1 from 2010-06-29.

Automatic conversion script
Id: cif_fix_enum 1527 2010-12-29 10:47:43Z saulius 
;
_cod_original_sg_symbol_H-M P2(1)/n
_cod_database_code 7010783

loop_
_symmetry_equiv_pos_as_xyz
'x, y, z'
'-x+1/2, y+1/2, -z+1/2'
'-x, -y, -z'
'x-1/2, -y-1/2, z-1/2'

loop_
_atom_site_label
_atom_site_type_symbol
_atom_site_fract_x
_atom_site_fract_y
_atom_site_fract_z
_atom_site_U_iso_or_equiv
_atom_site_adp_type
_atom_site_occupancy
_atom_site_symmetry_multiplicity
_atom_site_calc_flag
_atom_site_refinement_flags
_atom_site_disorder_assembly
_atom_site_disorder_group
Mo1 Mo 0.80173(4) 0.404415(18) 0.28567(4) 0.01797(18) Uani 1 1 d . . .
Mo2 Mo 0.55617(5) 0.36907(2) 0.24350(4) 0.02069(19) Uani 1 1 d . . .
S1 S 0.65686(15) 0.37272(6) 0.43820(12) 0.0226(3) Uani 1 1 d . . .
S2 S 0.71677(13) 0.38156(6) 0.09138(11) 0.0199(3) Uani 1 1 d . . .
S3 S 0.61737(15) 0.46087(6) 0.26296(12) 0.0230(3) Uani 1 1 d . . .
C1 C 0.8070(6) 0.3187(2) 0.2746(4) 0.0212(11) Uani 1 1 d . . .
C2 C 0.6797(5) 0.3006(2) 0.2590(4) 0.0182(10) Uani 1 1 d . . .
C3 C 1.0163(6) 0.4171(3) 0.2313(6) 0.0335(11) Uani 1 1 d U . .
H3A H 1.0581 0.4004 0.1631 0.040 Uiso 1 1 calc R . .
C4 C 0.9541(6) 0.4699(3) 0.2351(6) 0.0342(11) Uani 1 1 d U . .
H4A H 0.9445 0.4962 0.1695 0.041 Uiso 1 1 calc R . .
C5 C 0.9219(7) 0.4801(3) 0.3516(6) 0.0336(14) Uani 1 1 d . . .
H5A H 0.8847 0.5147 0.3822 0.040 Uiso 1 1 calc R . .
C6 C 0.9689(6) 0.4354(3) 0.4184(6) 0.0335(14) Uani 1 1 d . . .
H6A H 0.9666 0.4325 0.5042 0.040 Uiso 1 1 calc R . .
C7 C 1.0221(7) 0.3968(3) 0.3453(7) 0.0355(12) Uani 1 1 d U . .
H7A H 1.0666 0.3623 0.3706 0.043 Uiso 1 1 calc R . .
C8 C 0.3768(6) 0.3476(3) 0.1103(7) 0.0365(16) Uani 1 1 d . . .
H8A H 0.3815 0.3438 0.0247 0.044 Uiso 1 1 calc R . .
C9 C 0.3876(7) 0.3053(3) 0.1924(7) 0.0386(15) Uani 1 1 d . . .
H9A H 0.4007 0.2657 0.1750 0.046 Uiso 1 1 calc R . .
C10 C 0.3636(8) 0.3279(3) 0.3031(7) 0.0431(18) Uani 1 1 d . . .
H10A H 0.3534 0.3068 0.3760 0.052 Uiso 1 1 calc R . .
C11 C 0.3408(7) 0.3838(4) 0.2889(8) 0.0445(19) Uani 1 1 d . . .
H11A H 0.3100 0.4093 0.3495 0.053 Uiso 1 1 calc R . .
C12 C 0.3521(7) 0.3963(4) 0.1720(8) 0.0446(18) Uani 1 1 d . . .
H12A H 0.3320 0.4326 0.1361 0.054 Uiso 1 1 calc R . .
C13 C 0.9236(5) 0.2826(2) 0.2820(5) 0.0210(11) Uani 1 1 d . . .
C14 C 0.9644(8) 0.2594(3) 0.3868(6) 0.0357(15) Uani 1 1 d . . .
H14A H 0.9166 0.2664 0.4540 0.043 Uiso 1 1 calc R . .
C15 C 1.0744(8) 0.2260(3) 0.3936(7) 0.0438(18) Uani 1 1 d . . .
H15A H 1.1024 0.2112 0.4659 0.053 Uiso 1 1 calc R . .
C16 C 1.1431(7) 0.2144(3) 0.2966(8) 0.0420(17) Uani 1 1 d . . .
H16A H 1.2180 0.1914 0.3014 0.050 Uiso 1 1 calc R . .
C17 C 1.1022(7) 0.2364(3) 0.1925(7) 0.0348(14) Uani 1 1 d . . .
H17A H 1.1491 0.2282 0.1252 0.042 Uiso 1 1 calc R . .
C18 C 0.9929(6) 0.2705(3) 0.1842(5) 0.0280(12) Uani 1 1 d . . .
H18A H 0.9659 0.2854 0.1117 0.034 Uiso 1 1 calc R . .
C19 C 0.6446(7) 0.2412(3) 0.2617(5) 0.0294(13) Uani 1 1 d . . .
C20 C 0.6721(7) 0.2060(3) 0.1713(6) 0.0334(14) Uani 1 1 d . . .
H20A H 0.7146 0.2197 0.1056 0.040 Uiso 1 1 calc R . .
C21 C 0.6381(10) 0.1511(3) 0.1761(8) 0.051(2) Uani 1 1 d . . .
H21A H 0.6595 0.1271 0.1151 0.061 Uiso 1 1 calc R . .
C22 C 0.5724(11) 0.1315(3) 0.2709(10) 0.059(3) Uani 1 1 d . . .
H22A H 0.5461 0.0944 0.2737 0.071 Uiso 1 1 calc R . .
C23 C 0.5459(12) 0.1660(4) 0.3604(8) 0.062(3) Uani 1 1 d . . .
H23A H 0.5030 0.1523 0.4258 0.074 Uiso 1 1 calc R . .
C24 C 0.5803(9) 0.2199(3) 0.3567(7) 0.0418(17) Uani 1 1 d . . .
H24A H 0.5604 0.2432 0.4192 0.050 Uiso 1 1 calc R . .
C25 C 0.5834(7) 0.4270(3) 0.5268(5) 0.0297(13) Uani 1 1 d . . .
H25A H 0.5453 0.4558 0.4746 0.036 Uiso 1 1 calc R . .
C26 C 0.6898(6) 0.4424(3) -0.0003(5) 0.0262(12) Uani 1 1 d . . .
H26A H 0.6788 0.4751 0.0498 0.031 Uiso 1 1 calc R . .
C27 C 0.4732(9) 0.4006(3) 0.5932(7) 0.0436(19) Uani 1 1 d . . .
H27A H 0.4317 0.4282 0.6411 0.065 Uiso 1 1 calc R . .
H27B H 0.5094 0.3715 0.6426 0.065 Uiso 1 1 calc R . .
H27C H 0.4079 0.3853 0.5386 0.065 Uiso 1 1 calc R . .
C28 C 0.6872(9) 0.4527(4) 0.6066(7) 0.048(2) Uani 1 1 d . . .
H28A H 0.6472 0.4814 0.6526 0.072 Uiso 1 1 calc R . .
H28B H 0.7564 0.4685 0.5606 0.072 Uiso 1 1 calc R . .
H28C H 0.7249 0.4247 0.6580 0.072 Uiso 1 1 calc R . .
C29 C 0.8109(8) 0.4499(3) -0.0721(6) 0.0376(16) Uani 1 1 d . . .
H29A H 0.7995 0.4820 -0.1216 0.056 Uiso 1 1 calc R . .
H29B H 0.8230 0.4175 -0.1202 0.056 Uiso 1 1 calc R . .
H29C H 0.8880 0.4549 -0.0207 0.056 Uiso 1 1 calc R . .
C30 C 0.5688(8) 0.4351(3) -0.0758(6) 0.0389(16) Uani 1 1 d . . .
H30A H 0.5552 0.4675 -0.1240 0.058 Uiso 1 1 calc R . .
H30B H 0.4929 0.4298 -0.0275 0.058 Uiso 1 1 calc R . .
H30C H 0.5792 0.4031 -0.1252 0.058 Uiso 1 1 calc R . .

loop_
_atom_site_aniso_label
_atom_site_aniso_U_11
_atom_site_aniso_U_22
_atom_site_aniso_U_33
_atom_site_aniso_U_23
_atom_site_aniso_U_13
_atom_site_aniso_U_12
Mo1 0.0178(3) 0.0151(3) 0.0212(3) -0.00051(14) 0.00317(18) -0.00063(16)
Mo2 0.0172(3) 0.0195(3) 0.0257(3) -0.00260(16) 0.0063(2) -0.00091(17)
S1 0.0242(7) 0.0203(7) 0.0236(6) -0.0001(5) 0.0077(5) 0.0022(5)
S2 0.0188(6) 0.0200(6) 0.0212(6) -0.0005(4) 0.0025(5) 0.0011(5)
S3 0.0267(7) 0.0192(7) 0.0234(6) 0.0002(5) 0.0053(5) 0.0045(5)
C1 0.033(3) 0.011(2) 0.021(2) 0.0024(17) 0.007(2) 0.009(2)
C2 0.009(2) 0.023(3) 0.023(2) -0.0016(19) 0.0041(18) -0.002(2)
C3 0.017(2) 0.036(2) 0.047(2) -0.002(2) 0.0005(19) -0.005(2)
C4 0.023(2) 0.033(3) 0.046(3) 0.001(2) 0.000(2) -0.008(2)
C5 0.024(3) 0.026(3) 0.050(4) -0.009(3) -0.003(3) -0.005(3)
C6 0.020(3) 0.036(4) 0.044(3) -0.001(3) -0.007(2) -0.011(3)
C7 0.028(3) 0.030(3) 0.049(3) -0.001(2) -0.001(2) -0.006(2)
C8 0.005(2) 0.049(4) 0.056(4) -0.010(3) -0.006(2) 0.001(3)
C9 0.030(4) 0.034(4) 0.051(4) -0.006(3) 0.006(3) -0.008(3)
C10 0.035(4) 0.043(4) 0.052(4) -0.003(3) 0.018(3) -0.017(3)
C11 0.019(3) 0.058(5) 0.057(5) -0.018(4) 0.013(3) -0.007(3)
C12 0.022(3) 0.049(4) 0.063(5) -0.006(4) 0.000(3) 0.002(3)
C13 0.005(2) 0.023(3) 0.035(3) -0.001(2) -0.0032(19) 0.000(2)
C14 0.043(4) 0.024(3) 0.040(3) 0.009(2) 0.004(3) 0.011(3)
C15 0.048(5) 0.027(3) 0.055(4) 0.014(3) -0.002(3) 0.008(3)
C16 0.027(3) 0.025(3) 0.073(5) -0.002(3) -0.002(3) 0.004(3)
C17 0.026(3) 0.025(3) 0.054(4) -0.007(3) 0.008(3) 0.006(3)
C18 0.030(3) 0.025(3) 0.030(3) -0.005(2) 0.007(2) -0.002(2)
C19 0.031(3) 0.023(3) 0.035(3) -0.001(2) 0.009(2) -0.002(2)
C20 0.035(4) 0.025(3) 0.040(3) -0.008(2) 0.015(3) -0.006(3)
C21 0.059(6) 0.032(4) 0.065(5) -0.019(3) 0.024(4) -0.009(4)
C22 0.063(6) 0.025(4) 0.091(7) -0.006(4) 0.028(5) -0.012(4)
C23 0.095(8) 0.034(4) 0.058(5) -0.002(4) 0.032(5) -0.023(5)
C24 0.055(5) 0.029(3) 0.043(4) -0.005(3) 0.019(3) -0.011(3)
C25 0.038(4) 0.025(3) 0.026(3) -0.001(2) 0.011(2) 0.004(3)
C26 0.028(3) 0.026(3) 0.026(3) 0.006(2) 0.009(2) 0.004(2)
C27 0.052(5) 0.041(4) 0.039(4) -0.005(3) 0.026(3) 0.005(3)
C28 0.062(5) 0.047(5) 0.036(4) -0.017(3) 0.006(3) 0.005(4)
C29 0.039(4) 0.035(4) 0.039(3) 0.014(3) 0.011(3) 0.003(3)
C30 0.045(4) 0.039(4) 0.033(3) 0.009(3) 0.001(3) 0.011(3)

loop_
_atom_type_symbol
_atom_type_description
_atom_type_scat_dispersion_real
_atom_type_scat_dispersion_imag
_atom_type_scat_source
C C 0.0033 0.0016 'International Tables Vol C Tables 4.2.6.8 and 6.1.1.4'
H H 0.0000 0.0000 'International Tables Vol C Tables 4.2.6.8 and 6.1.1.4'
S S 0.1246 0.1234 'International Tables Vol C Tables 4.2.6.8 and 6.1.1.4'
Mo Mo -1.6832 0.6857 'International Tables Vol C Tables 4.2.6.8 and 6.1.1.4'

loop_
_geom_angle_atom_site_label_1
_geom_angle_atom_site_label_2
_geom_angle_atom_site_label_3
_geom_angle
_geom_angle_site_symmetry_1
_geom_angle_site_symmetry_3
_geom_angle_publ_flag
C1 Mo1 C3 95.2(2) . . ?
C1 Mo1 C4 130.9(2) . . ?
C3 Mo1 C4 36.2(3) . . ?
C1 Mo1 C5 142.9(2) . . ?
C3 Mo1 C5 59.5(3) . . ?
C4 Mo1 C5 35.6(2) . . ?
C1 Mo1 C7 85.0(2) . . ?
C3 Mo1 C7 35.2(3) . . ?
C4 Mo1 C7 59.0(3) . . ?
C5 Mo1 C7 58.5(2) . . ?
C1 Mo1 S3 127.17(17) . . ?
C3 Mo1 S3 130.72(19) . . ?
C4 Mo1 S3 96.06(19) . . ?
C5 Mo1 S3 88.80(18) . . ?
C7 Mo1 S3 147.26(18) . . ?
C1 Mo1 C6 109.8(2) . . ?
C3 Mo1 C6 58.0(2) . . ?
C4 Mo1 C6 58.1(2) . . ?
C5 Mo1 C6 34.9(2) . . ?
C7 Mo1 C6 34.3(2) . . ?
S3 Mo1 C6 116.08(18) . . ?
C1 Mo1 S2 74.03(15) . . ?
C3 Mo1 S2 95.14(18) . . ?
C4 Mo1 S2 98.34(18) . . ?
C5 Mo1 S2 130.35(19) . . ?
C7 Mo1 S2 124.12(19) . . ?
S3 Mo1 S2 76.90(5) . . ?
C6 Mo1 S2 152.84(18) . . ?
C1 Mo1 S1 75.34(15) . . ?
C3 Mo1 S1 146.11(19) . . ?
C4 Mo1 S1 145.12(19) . . ?
C5 Mo1 S1 109.62(18) . . ?
C7 Mo1 S1 110.88(19) . . ?
S3 Mo1 S1 76.61(5) . . ?
C6 Mo1 S1 94.06(18) . . ?
S2 Mo1 S1 112.60(5) . . ?
C1 Mo1 Mo2 72.07(17) . . ?
C3 Mo1 Mo2 151.51(18) . . ?
C4 Mo1 Mo2 143.75(18) . . ?
C5 Mo1 Mo2 142.46(17) . . ?
C7 Mo1 Mo2 155.82(18) . . ?
S3 Mo1 Mo2 55.11(4) . . ?
C6 Mo1 Mo2 149.93(17) . . ?
S2 Mo1 Mo2 57.22(3) . . ?
S1 Mo1 Mo2 56.66(4) . . ?
C2 Mo2 C11 132.8(3) . . ?
C2 Mo2 C12 142.2(3) . . ?
C11 Mo2 C12 35.2(3) . . ?
C2 Mo2 C10 97.9(3) . . ?
C11 Mo2 C10 35.1(3) . . ?
C12 Mo2 C10 58.3(3) . . ?
C2 Mo2 S3 126.90(15) . . ?
C11 Mo2 S3 94.6(2) . . ?
C12 Mo2 S3 89.5(2) . . ?
C10 Mo2 S3 127.7(2) . . ?
C2 Mo2 C9 85.6(2) . . ?
C11 Mo2 C9 58.3(3) . . ?
C12 Mo2 C9 57.8(3) . . ?
C10 Mo2 C9 35.2(3) . . ?
S3 Mo2 C9 147.3(2) . . ?
C2 Mo2 C8 108.7(2) . . ?
C11 Mo2 C8 58.1(3) . . ?
C12 Mo2 C8 34.8(3) . . ?
C10 Mo2 C8 57.8(3) . . ?
S3 Mo2 C8 117.7(2) . . ?
C9 Mo2 C8 34.2(3) . . ?
C2 Mo2 S1 73.65(15) . . ?
C11 Mo2 S1 99.1(2) . . ?
C12 Mo2 S1 131.6(2) . . ?
C10 Mo2 S1 94.3(2) . . ?
S3 Mo2 S1 76.94(5) . . ?
C9 Mo2 S1 122.0(2) . . ?
C8 Mo2 S1 152.05(19) . . ?
C2 Mo2 S2 75.46(14) . . ?
C11 Mo2 S2 143.6(2) . . ?
C12 Mo2 S2 108.6(2) . . ?
C10 Mo2 S2 148.4(2) . . ?
S3 Mo2 S2 76.61(5) . . ?
C9 Mo2 S2 113.23(18) . . ?
C8 Mo2 S2 94.44(18) . . ?
S1 Mo2 S2 112.69(5) . . ?
C2 Mo2 Mo1 71.81(14) . . ?
C11 Mo2 Mo1 143.2(2) . . ?
C12 Mo2 Mo1 142.8(2) . . ?
C10 Mo2 Mo1 151.3(2) . . ?
S3 Mo2 Mo1 55.10(4) . . ?
C9 Mo2 Mo1 156.81(19) . . ?
C8 Mo2 Mo1 150.65(18) . . ?
S1 Mo2 Mo1 57.27(4) . . ?
S2 Mo2 Mo1 56.70(3) . . ?
C25 S1 Mo2 111.8(2) . . ?
C25 S1 Mo1 115.7(2) . . ?
Mo2 S1 Mo1 66.07(4) . . ?
C26 S2 Mo1 112.7(2) . . ?
C26 S2 Mo2 114.96(19) . . ?
Mo1 S2 Mo2 66.08(4) . . ?
Mo1 S3 Mo2 69.79(4) . . ?
C2 C1 C13 124.5(5) . . ?
C2 C1 Mo1 107.6(4) . . ?
C13 C1 Mo1 127.9(4) . . ?
C1 C2 C19 122.2(5) . . ?
C1 C2 Mo2 108.4(4) . . ?
C19 C2 Mo2 129.3(4) . . ?
C7 C3 C4 107.0(6) . . ?
C7 C3 Mo1 73.1(4) . . ?
C4 C3 Mo1 72.0(4) . . ?
C5 C4 C3 107.6(6) . . ?
C5 C4 Mo1 72.8(4) . . ?
C3 C4 Mo1 71.8(4) . . ?
C6 C5 C4 107.4(6) . . ?
C6 C5 Mo1 74.3(4) . . ?
C4 C5 Mo1 71.7(4) . . ?
C7 C6 C5 108.9(6) . . ?
C7 C6 Mo1 71.1(4) . . ?
C5 C6 Mo1 70.8(4) . . ?
C6 C7 C3 109.0(7) . . ?
C6 C7 Mo1 74.6(4) . . ?
C3 C7 Mo1 71.7(4) . . ?
C9 C8 C12 106.9(7) . . ?
C9 C8 Mo2 71.8(4) . . ?
C12 C8 Mo2 68.7(4) . . ?
C8 C9 C10 108.0(7) . . ?
C8 C9 Mo2 74.0(4) . . ?
C10 C9 Mo2 70.5(4) . . ?
C11 C10 C9 107.9(7) . . ?
C11 C10 Mo2 71.3(4) . . ?
C9 C10 Mo2 74.3(4) . . ?
C12 C11 C10 108.1(7) . . ?
C12 C11 Mo2 72.7(4) . . ?
C10 C11 Mo2 73.6(4) . . ?
C11 C12 C8 109.1(8) . . ?
C11 C12 Mo2 72.0(5) . . ?
C8 C12 Mo2 76.4(4) . . ?
C18 C13 C14 118.7(6) . . ?
C18 C13 C1 120.6(5) . . ?
C14 C13 C1 120.7(5) . . ?
C15 C14 C13 120.6(7) . . ?
C16 C15 C14 120.5(7) . . ?
C17 C16 C15 119.3(7) . . ?
C16 C17 C18 121.0(6) . . ?
C13 C18 C17 119.9(6) . . ?
C20 C19 C24 118.1(6) . . ?
C20 C19 C2 122.1(5) . . ?
C24 C19 C2 119.7(6) . . ?
C21 C20 C19 120.8(6) . . ?
C22 C21 C20 119.5(7) . . ?
C23 C22 C21 119.9(8) . . ?
C24 C23 C22 120.9(8) . . ?
C23 C24 C19 120.8(7) . . ?
C28 C25 C27 112.3(6) . . ?
C28 C25 S1 110.3(5) . . ?
C27 C25 S1 107.0(5) . . ?
C30 C26 C29 111.3(5) . . ?
C30 C26 S2 110.1(5) . . ?
C29 C26 S2 107.7(4) . . ?

loop_
_geom_bond_atom_site_label_1
_geom_bond_atom_site_label_2
_geom_bond_distance
_geom_bond_site_symmetry_2
_geom_bond_publ_flag
Mo1 C1 2.108(5) . ?
Mo1 C3 2.322(7) . ?
Mo1 C4 2.325(7) . ?
Mo1 C5 2.340(6) . ?
Mo1 C7 2.340(7) . ?
Mo1 S3 2.3455(15) . ?
Mo1 C6 2.386(6) . ?
Mo1 S2 2.4539(14) . ?
Mo1 S1 2.4699(14) . ?
Mo1 Mo2 2.6839(7) . ?
Mo2 C2 2.104(6) . ?
Mo2 C11 2.307(7) . ?
Mo2 C12 2.316(8) . ?
Mo2 C10 2.337(7) . ?
Mo2 S3 2.3457(15) . ?
Mo2 C9 2.387(7) . ?
Mo2 C8 2.416(6) . ?
Mo2 S1 2.4530(15) . ?
Mo2 S2 2.4684(14) . ?
S1 C25 1.857(6) . ?
S2 C26 1.849(6) . ?
C1 C2 1.380(8) . ?
C1 C13 1.485(7) . ?
C2 C19 1.501(8) . ?
C3 C7 1.412(11) . ?
C3 C4 1.444(10) . ?
C4 C5 1.424(10) . ?
C5 C6 1.417(10) . ?
C6 C7 1.393(10) . ?
C8 C9 1.411(11) . ?
C8 C12 1.419(11) . ?
C9 C10 1.429(11) . ?
C10 C11 1.400(13) . ?
C11 C12 1.399(13) . ?
C13 C18 1.390(8) . ?
C13 C14 1.393(9) . ?
C14 C15 1.390(10) . ?
C15 C16 1.377(12) . ?
C16 C17 1.375(11) . ?
C17 C18 1.396(9) . ?
C19 C20 1.395(9) . ?
C19 C24 1.403(9) . ?
C20 C21 1.394(10) . ?
C21 C22 1.393(13) . ?
C22 C23 1.374(13) . ?
C23 C24 1.370(11) . ?
C25 C28 1.521(11) . ?
C25 C27 1.529(10) . ?
C26 C30 1.502(10) . ?
C26 C29 1.525(9) . ?

loop_
_geom_torsion_atom_site_label_1
_geom_torsion_atom_site_label_2
_geom_torsion_atom_site_label_3
_geom_torsion_atom_site_label_4
_geom_torsion
_geom_torsion_site_symmetry_1
_geom_torsion_site_symmetry_2
_geom_torsion_site_symmetry_3
_geom_torsion_site_symmetry_4
_geom_torsion_publ_flag
C1 Mo1 Mo2 C2 2.0(2) . . . . ?
C3 Mo1 Mo2 C2 68.7(4) . . . . ?
C4 Mo1 Mo2 C2 138.3(3) . . . . ?
C5 Mo1 Mo2 C2 -160.6(3) . . . . ?
C7 Mo1 Mo2 C2 -17.0(5) . . . . ?
S3 Mo1 Mo2 C2 -178.84(15) . . . . ?
C6 Mo1 Mo2 C2 -96.6(4) . . . . ?
S2 Mo1 Mo2 C2 84.25(15) . . . . ?
S1 Mo1 Mo2 C2 -81.89(15) . . . . ?
C1 Mo1 Mo2 C11 141.0(4) . . . . ?
C3 Mo1 Mo2 C11 -152.4(6) . . . . ?
C4 Mo1 Mo2 C11 -82.7(5) . . . . ?
C5 Mo1 Mo2 C11 -21.6(5) . . . . ?
C7 Mo1 Mo2 C11 122.0(6) . . . . ?
S3 Mo1 Mo2 C11 -39.9(4) . . . . ?
C6 Mo1 Mo2 C11 42.3(6) . . . . ?
S2 Mo1 Mo2 C11 -136.8(4) . . . . ?
S1 Mo1 Mo2 C11 57.0(4) . . . . ?
C1 Mo1 Mo2 C12 -158.7(4) . . . . ?
C3 Mo1 Mo2 C12 -92.1(5) . . . . ?
C4 Mo1 Mo2 C12 -22.4(5) . . . . ?
C5 Mo1 Mo2 C12 38.7(5) . . . . ?
C7 Mo1 Mo2 C12 -177.7(6) . . . . ?
S3 Mo1 Mo2 C12 20.4(4) . . . . ?
C6 Mo1 Mo2 C12 102.7(5) . . . . ?
S2 Mo1 Mo2 C12 -76.5(4) . . . . ?
S1 Mo1 Mo2 C12 117.4(4) . . . . ?
C1 Mo1 Mo2 C10 74.8(5) . . . . ?
C3 Mo1 Mo2 C10 141.4(6) . . . . ?
C4 Mo1 Mo2 C10 -148.9(5) . . . . ?
C5 Mo1 Mo2 C10 -87.8(5) . . . . ?
C7 Mo1 Mo2 C10 55.8(6) . . . . ?
S3 Mo1 Mo2 C10 -106.1(4) . . . . ?
C6 Mo1 Mo2 C10 -23.8(6) . . . . ?
S2 Mo1 Mo2 C10 157.0(4) . . . . ?
S1 Mo1 Mo2 C10 -9.1(4) . . . . ?
C1 Mo1 Mo2 S3 -179.11(15) . . . . ?
C3 Mo1 Mo2 S3 -112.5(4) . . . . ?
C4 Mo1 Mo2 S3 -42.8(3) . . . . ?
C5 Mo1 Mo2 S3 18.3(3) . . . . ?
C7 Mo1 Mo2 S3 161.9(5) . . . . ?
C6 Mo1 Mo2 S3 82.2(4) . . . . ?
S2 Mo1 Mo2 S3 -96.91(6) . . . . ?
S1 Mo1 Mo2 S3 96.95(6) . . . . ?
C1 Mo1 Mo2 C9 -11.8(5) . . . . ?
C3 Mo1 Mo2 C9 54.9(6) . . . . ?
C4 Mo1 Mo2 C9 124.5(6) . . . . ?
C5 Mo1 Mo2 C9 -174.4(6) . . . . ?
C7 Mo1 Mo2 C9 -30.8(7) . . . . ?
S3 Mo1 Mo2 C9 167.4(5) . . . . ?
C6 Mo1 Mo2 C9 -110.4(6) . . . . ?
S2 Mo1 Mo2 C9 70.4(5) . . . . ?
S1 Mo1 Mo2 C9 -95.7(5) . . . . ?
C1 Mo1 Mo2 C8 -94.0(4) . . . . ?
C3 Mo1 Mo2 C8 -27.3(5) . . . . ?
C4 Mo1 Mo2 C8 42.3(5) . . . . ?
C5 Mo1 Mo2 C8 103.4(5) . . . . ?
C7 Mo1 Mo2 C8 -113.0(6) . . . . ?
S3 Mo1 Mo2 C8 85.2(4) . . . . ?
C6 Mo1 Mo2 C8 167.4(5) . . . . ?
S2 Mo1 Mo2 C8 -11.8(4) . . . . ?
S1 Mo1 Mo2 C8 -177.9(4) . . . . ?
C1 Mo1 Mo2 S1 83.94(15) . . . . ?
C3 Mo1 Mo2 S1 150.6(4) . . . . ?
C4 Mo1 Mo2 S1 -139.8(3) . . . . ?
C5 Mo1 Mo2 S1 -78.7(3) . . . . ?
C7 Mo1 Mo2 S1 64.9(5) . . . . ?
S3 Mo1 Mo2 S1 -96.95(6) . . . . ?
C6 Mo1 Mo2 S1 -14.7(4) . . . . ?
S2 Mo1 Mo2 S1 166.14(6) . . . . ?
C1 Mo1 Mo2 S2 -82.20(15) . . . . ?
C3 Mo1 Mo2 S2 -15.6(4) . . . . ?
C4 Mo1 Mo2 S2 54.1(3) . . . . ?
C5 Mo1 Mo2 S2 115.2(3) . . . . ?
C7 Mo1 Mo2 S2 -101.2(5) . . . . ?
S3 Mo1 Mo2 S2 96.91(6) . . . . ?
C6 Mo1 Mo2 S2 179.2(4) . . . . ?
S1 Mo1 Mo2 S2 -166.14(6) . . . . ?
C2 Mo2 S1 C25 -171.9(3) . . . . ?
C11 Mo2 S1 C25 -39.9(3) . . . . ?
C12 Mo2 S1 C25 -24.6(4) . . . . ?
C10 Mo2 S1 C25 -74.9(3) . . . . ?
S3 Mo2 S1 C25 52.8(2) . . . . ?
C9 Mo2 S1 C25 -98.0(3) . . . . ?
C8 Mo2 S1 C25 -72.7(5) . . . . ?
S2 Mo2 S1 C25 122.0(2) . . . . ?
Mo1 Mo2 S1 C25 109.5(2) . . . . ?
C2 Mo2 S1 Mo1 78.57(15) . . . . ?
C11 Mo2 S1 Mo1 -149.4(2) . . . . ?
C12 Mo2 S1 Mo1 -134.1(3) . . . . ?
C10 Mo2 S1 Mo1 175.6(2) . . . . ?
S3 Mo2 S1 Mo1 -56.69(4) . . . . ?
C9 Mo2 S1 Mo1 152.5(2) . . . . ?
C8 Mo2 S1 Mo1 177.8(4) . . . . ?
S2 Mo2 S1 Mo1 12.53(5) . . . . ?
C1 Mo1 S1 C25 178.3(3) . . . . ?
C3 Mo1 S1 C25 101.1(4) . . . . ?
C4 Mo1 S1 C25 34.4(4) . . . . ?
C5 Mo1 S1 C25 36.9(3) . . . . ?
C7 Mo1 S1 C25 99.7(3) . . . . ?
S3 Mo1 S1 C25 -46.9(3) . . . . ?
C6 Mo1 S1 C25 68.9(3) . . . . ?
S2 Mo1 S1 C25 -116.3(3) . . . . ?
Mo2 Mo1 S1 C25 -103.7(3) . . . . ?
C1 Mo1 S1 Mo2 -77.95(17) . . . . ?
C3 Mo1 S1 Mo2 -155.2(3) . . . . ?
C4 Mo1 S1 Mo2 138.1(3) . . . . ?
C5 Mo1 S1 Mo2 140.64(19) . . . . ?
C7 Mo1 S1 Mo2 -156.61(19) . . . . ?
S3 Mo1 S1 Mo2 56.82(4) . . . . ?
C6 Mo1 S1 Mo2 172.67(18) . . . . ?
S2 Mo1 S1 Mo2 -12.60(5) . . . . ?
C1 Mo1 S2 C26 -173.0(3) . . . . ?
C3 Mo1 S2 C26 -79.0(3) . . . . ?
C4 Mo1 S2 C26 -42.7(3) . . . . ?
C5 Mo1 S2 C26 -25.3(3) . . . . ?
C7 Mo1 S2 C26 -100.7(3) . . . . ?
S3 Mo1 S2 C26 51.6(2) . . . . ?
C6 Mo1 S2 C26 -70.7(5) . . . . ?
S1 Mo1 S2 C26 120.9(2) . . . . ?
Mo2 Mo1 S2 C26 108.3(2) . . . . ?
C1 Mo1 S2 Mo2 78.67(17) . . . . ?
C3 Mo1 S2 Mo2 172.62(19) . . . . ?
C4 Mo1 S2 Mo2 -151.04(18) . . . . ?
C5 Mo1 S2 Mo2 -133.7(2) . . . . ?
C7 Mo1 S2 Mo2 151.0(2) . . . . ?
S3 Mo1 S2 Mo2 -56.72(4) . . . . ?
C6 Mo1 S2 Mo2 -179.1(4) . . . . ?
S1 Mo1 S2 Mo2 12.52(5) . . . . ?
C2 Mo2 S2 C26 177.4(3) . . . . ?
C11 Mo2 S2 C26 31.2(4) . . . . ?
C12 Mo2 S2 C26 36.6(3) . . . . ?
C10 Mo2 S2 C26 96.0(5) . . . . ?
S3 Mo2 S2 C26 -48.2(2) . . . . ?
C9 Mo2 S2 C26 98.8(3) . . . . ?
C8 Mo2 S2 C26 69.2(3) . . . . ?
S1 Mo2 S2 C26 -117.7(2) . . . . ?
Mo1 Mo2 S2 C26 -105.0(2) . . . . ?
C2 Mo2 S2 Mo1 -77.55(15) . . . . ?
C11 Mo2 S2 Mo1 136.3(4) . . . . ?
C12 Mo2 S2 Mo1 141.7(2) . . . . ?
C10 Mo2 S2 Mo1 -159.0(4) . . . . ?
S3 Mo2 S2 Mo1 56.82(4) . . . . ?
C9 Mo2 S2 Mo1 -156.2(2) . . . . ?
C8 Mo2 S2 Mo1 174.25(19) . . . . ?
S1 Mo2 S2 Mo1 -12.62(5) . . . . ?
C1 Mo1 S3 Mo2 1.06(18) . . . . ?
C3 Mo1 S3 Mo2 144.4(2) . . . . ?
C4 Mo1 S3 Mo2 156.16(18) . . . . ?
C5 Mo1 S3 Mo2 -168.98(18) . . . . ?
C7 Mo1 S3 Mo2 -166.4(3) . . . . ?
C6 Mo1 S3 Mo2 -146.45(19) . . . . ?
S2 Mo1 S3 Mo2 58.98(4) . . . . ?
S1 Mo1 S3 Mo2 -58.48(4) . . . . ?
C2 Mo2 S3 Mo1 1.38(18) . . . . ?
C11 Mo2 S3 Mo1 157.3(2) . . . . ?
C12 Mo2 S3 Mo1 -167.8(2) . . . . ?
C10 Mo2 S3 Mo1 144.3(3) . . . . ?
C9 Mo2 S3 Mo1 -170.8(3) . . . . ?
C8 Mo2 S3 Mo1 -146.5(2) . . . . ?
S1 Mo2 S3 Mo1 59.00(4) . . . . ?
S2 Mo2 S3 Mo1 -58.53(4) . . . . ?
C3 Mo1 C1 C2 -157.0(4) . . . . ?
C4 Mo1 C1 C2 -150.4(4) . . . . ?
C5 Mo1 C1 C2 159.3(4) . . . . ?
C7 Mo1 C1 C2 169.2(4) . . . . ?
S3 Mo1 C1 C2 -4.0(4) . . . . ?
C6 Mo1 C1 C2 145.1(4) . . . . ?
S2 Mo1 C1 C2 -63.2(3) . . . . ?
S1 Mo1 C1 C2 56.1(3) . . . . ?
Mo2 Mo1 C1 C2 -3.1(3) . . . . ?
C3 Mo1 C1 C13 23.2(5) . . . . ?
C4 Mo1 C1 C13 29.8(6) . . . . ?
C5 Mo1 C1 C13 -20.5(7) . . . . ?
C7 Mo1 C1 C13 -10.6(5) . . . . ?
S3 Mo1 C1 C13 176.2(4) . . . . ?
C6 Mo1 C1 C13 -34.7(5) . . . . ?
S2 Mo1 C1 C13 117.0(5) . . . . ?
S1 Mo1 C1 C13 -123.8(5) . . . . ?
Mo2 Mo1 C1 C13 177.1(5) . . . . ?
C13 C1 C2 C19 7.3(8) . . . . ?
Mo1 C1 C2 C19 -172.5(4) . . . . ?
C13 C1 C2 Mo2 -176.2(4) . . . . ?
Mo1 C1 C2 Mo2 4.0(4) . . . . ?
C11 Mo2 C2 C1 -150.7(4) . . . . ?
C12 Mo2 C2 C1 157.9(5) . . . . ?
C10 Mo2 C2 C1 -155.5(4) . . . . ?
S3 Mo2 C2 C1 -4.3(4) . . . . ?
C9 Mo2 C2 C1 171.5(4) . . . . ?
C8 Mo2 C2 C1 145.9(4) . . . . ?
S1 Mo2 C2 C1 -63.3(3) . . . . ?
S2 Mo2 C2 C1 56.1(3) . . . . ?
Mo1 Mo2 C2 C1 -3.1(3) . . . . ?
C11 Mo2 C2 C19 25.5(7) . . . . ?
C12 Mo2 C2 C19 -26.0(7) . . . . ?
C10 Mo2 C2 C19 20.6(5) . . . . ?
S3 Mo2 C2 C19 171.8(4) . . . . ?
C9 Mo2 C2 C19 -12.4(5) . . . . ?
C8 Mo2 C2 C19 -38.0(6) . . . . ?
S1 Mo2 C2 C19 112.8(5) . . . . ?
S2 Mo2 C2 C19 -127.8(5) . . . . ?
Mo1 Mo2 C2 C19 173.0(5) . . . . ?
C1 Mo1 C3 C7 -73.7(4) . . . . ?
C4 Mo1 C3 C7 114.8(6) . . . . ?
C5 Mo1 C3 C7 77.4(5) . . . . ?
S3 Mo1 C3 C7 134.8(4) . . . . ?
C6 Mo1 C3 C7 36.4(4) . . . . ?
S2 Mo1 C3 C7 -148.0(4) . . . . ?
S1 Mo1 C3 C7 -2.4(6) . . . . ?
Mo2 Mo1 C3 C7 -135.0(4) . . . . ?
C1 Mo1 C3 C4 171.5(4) . . . . ?
C5 Mo1 C3 C4 -37.4(4) . . . . ?
C7 Mo1 C3 C4 -114.8(6) . . . . ?
S3 Mo1 C3 C4 20.0(5) . . . . ?
C6 Mo1 C3 C4 -78.4(4) . . . . ?
S2 Mo1 C3 C4 97.1(4) . . . . ?
S1 Mo1 C3 C4 -117.2(4) . . . . ?
Mo2 Mo1 C3 C4 110.2(5) . . . . ?
C7 C3 C4 C5 -0.7(7) . . . . ?
Mo1 C3 C4 C5 64.5(5) . . . . ?
C7 C3 C4 Mo1 -65.2(5) . . . . ?
C1 Mo1 C4 C5 -127.0(4) . . . . ?
C3 Mo1 C4 C5 -115.7(6) . . . . ?
C7 Mo1 C4 C5 -78.1(5) . . . . ?
S3 Mo1 C4 C5 79.4(4) . . . . ?
C6 Mo1 C4 C5 -37.7(4) . . . . ?
S2 Mo1 C4 C5 156.9(4) . . . . ?
S1 Mo1 C4 C5 4.1(6) . . . . ?
Mo2 Mo1 C4 C5 113.5(4) . . . . ?
C1 Mo1 C4 C3 -11.2(5) . . . . ?
C5 Mo1 C4 C3 115.7(6) . . . . ?
C7 Mo1 C4 C3 37.7(4) . . . . ?
S3 Mo1 C4 C3 -164.9(4) . . . . ?
C6 Mo1 C4 C3 78.1(4) . . . . ?
S2 Mo1 C4 C3 -87.3(4) . . . . ?
S1 Mo1 C4 C3 119.9(4) . . . . ?
Mo2 Mo1 C4 C3 -130.8(4) . . . . ?
C3 C4 C5 C6 2.5(7) . . . . ?
Mo1 C4 C5 C6 66.3(5) . . . . ?
C3 C4 C5 Mo1 -63.8(5) . . . . ?
C1 Mo1 C5 C6 -23.8(6) . . . . ?
C3 Mo1 C5 C6 -76.7(4) . . . . ?
C4 Mo1 C5 C6 -114.8(6) . . . . ?
C7 Mo1 C5 C6 -35.3(4) . . . . ?
S3 Mo1 C5 C6 143.0(4) . . . . ?
S2 Mo1 C5 C6 -145.4(3) . . . . ?
S1 Mo1 C5 C6 67.7(4) . . . . ?
Mo2 Mo1 C5 C6 128.1(4) . . . . ?
C1 Mo1 C5 C4 91.0(5) . . . . ?
C3 Mo1 C5 C4 38.1(4) . . . . ?
C7 Mo1 C5 C4 79.5(5) . . . . ?
S3 Mo1 C5 C4 -102.2(4) . . . . ?
C6 Mo1 C5 C4 114.8(6) . . . . ?
S2 Mo1 C5 C4 -30.6(5) . . . . ?
S1 Mo1 C5 C4 -177.5(4) . . . . ?
Mo2 Mo1 C5 C4 -117.1(4) . . . . ?
C4 C5 C6 C7 -3.3(7) . . . . ?
Mo1 C5 C6 C7 61.2(5) . . . . ?
C4 C5 C6 Mo1 -64.5(4) . . . . ?
C1 Mo1 C6 C7 46.2(5) . . . . ?
C3 Mo1 C6 C7 -37.5(4) . . . . ?
C4 Mo1 C6 C7 -80.4(5) . . . . ?
C5 Mo1 C6 C7 -118.8(6) . . . . ?
S3 Mo1 C6 C7 -160.9(4) . . . . ?
S2 Mo1 C6 C7 -47.3(6) . . . . ?
S1 Mo1 C6 C7 122.0(4) . . . . ?
Mo2 Mo1 C6 C7 134.3(4) . . . . ?
C1 Mo1 C6 C5 165.0(4) . . . . ?
C3 Mo1 C6 C5 81.4(5) . . . . ?
C4 Mo1 C6 C5 38.4(4) . . . . ?
C7 Mo1 C6 C5 118.8(6) . . . . ?
S3 Mo1 C6 C5 -42.0(4) . . . . ?
S2 Mo1 C6 C5 71.6(6) . . . . ?
S1 Mo1 C6 C5 -119.1(4) . . . . ?
Mo2 Mo1 C6 C5 -106.8(4) . . . . ?
C5 C6 C7 C3 2.9(8) . . . . ?
Mo1 C6 C7 C3 63.9(5) . . . . ?
C5 C6 C7 Mo1 -61.0(5) . . . . ?
C4 C3 C7 C6 -1.3(8) . . . . ?
Mo1 C3 C7 C6 -65.8(5) . . . . ?
C4 C3 C7 Mo1 64.5(4) . . . . ?
C1 Mo1 C7 C6 -137.0(4) . . . . ?
C3 Mo1 C7 C6 116.6(6) . . . . ?
C4 Mo1 C7 C6 77.8(5) . . . . ?
C5 Mo1 C7 C6 36.0(4) . . . . ?
S3 Mo1 C7 C6 32.9(6) . . . . ?
S2 Mo1 C7 C6 156.1(4) . . . . ?
S1 Mo1 C7 C6 -64.8(4) . . . . ?
Mo2 Mo1 C7 C6 -118.9(5) . . . . ?
C1 Mo1 C7 C3 106.4(4) . . . . ?
C4 Mo1 C7 C3 -38.7(4) . . . . ?
C5 Mo1 C7 C3 -80.6(5) . . . . ?
S3 Mo1 C7 C3 -83.6(5) . . . . ?
C6 Mo1 C7 C3 -116.6(6) . . . . ?
S2 Mo1 C7 C3 39.5(5) . . . . ?
S1 Mo1 C7 C3 178.6(4) . . . . ?
Mo2 Mo1 C7 C3 124.5(5) . . . . ?
C2 Mo2 C8 C9 50.0(5) . . . . ?
C11 Mo2 C8 C9 -79.3(5) . . . . ?
C12 Mo2 C8 C9 -117.1(7) . . . . ?
C10 Mo2 C8 C9 -37.6(4) . . . . ?
S3 Mo2 C8 C9 -156.6(4) . . . . ?
S1 Mo2 C8 C9 -40.2(6) . . . . ?
S2 Mo2 C8 C9 126.2(4) . . . . ?
Mo1 Mo2 C8 C9 136.0(4) . . . . ?
C2 Mo2 C8 C12 167.1(5) . . . . ?
C11 Mo2 C8 C12 37.8(5) . . . . ?
C10 Mo2 C8 C12 79.5(5) . . . . ?
S3 Mo2 C8 C12 -39.5(5) . . . . ?
C9 Mo2 C8 C12 117.1(7) . . . . ?
S1 Mo2 C8 C12 76.9(7) . . . . ?
S2 Mo2 C8 C12 -116.7(5) . . . . ?
Mo1 Mo2 C8 C12 -106.9(5) . . . . ?
C12 C8 C9 C10 2.6(8) . . . . ?
Mo2 C8 C9 C10 62.7(5) . . . . ?
C12 C8 C9 Mo2 -60.1(5) . . . . ?
C2 Mo2 C9 C8 -133.3(4) . . . . ?
C11 Mo2 C9 C8 78.7(5) . . . . ?
C12 Mo2 C9 C8 36.9(4) . . . . ?
C10 Mo2 C9 C8 116.3(7) . . . . ?
S3 Mo2 C9 C8 40.5(6) . . . . ?
S1 Mo2 C9 C8 159.1(3) . . . . ?
S2 Mo2 C9 C8 -61.2(4) . . . . ?
Mo1 Mo2 C9 C8 -120.1(5) . . . . ?
C2 Mo2 C9 C10 110.4(5) . . . . ?
C11 Mo2 C9 C10 -37.6(5) . . . . ?
C12 Mo2 C9 C10 -79.3(5) . . . . ?
S3 Mo2 C9 C10 -75.8(6) . . . . ?
C8 Mo2 C9 C10 -116.3(7) . . . . ?
S1 Mo2 C9 C10 42.8(6) . . . . ?
S2 Mo2 C9 C10 -177.4(4) . . . . ?
Mo1 Mo2 C9 C10 123.6(5) . . . . ?
C8 C9 C10 C11 -1.2(8) . . . . ?
Mo2 C9 C10 C11 63.9(5) . . . . ?
C8 C9 C10 Mo2 -65.0(5) . . . . ?
C2 Mo2 C10 C11 173.8(5) . . . . ?
C12 Mo2 C10 C11 -37.7(5) . . . . ?
S3 Mo2 C10 C11 23.0(6) . . . . ?
C9 Mo2 C10 C11 -115.6(8) . . . . ?
C8 Mo2 C10 C11 -79.0(5) . . . . ?
S1 Mo2 C10 C11 99.8(5) . . . . ?
S2 Mo2 C10 C11 -111.1(5) . . . . ?
Mo1 Mo2 C10 C11 107.4(6) . . . . ?
C2 Mo2 C10 C9 -70.6(5) . . . . ?
C11 Mo2 C10 C9 115.6(8) . . . . ?
C12 Mo2 C10 C9 77.8(5) . . . . ?
S3 Mo2 C10 C9 138.5(4) . . . . ?
C8 Mo2 C10 C9 36.5(5) . . . . ?
S1 Mo2 C10 C9 -144.7(5) . . . . ?
S2 Mo2 C10 C9 4.5(8) . . . . ?
Mo1 Mo2 C10 C9 -137.0(4) . . . . ?
C9 C10 C11 C12 -0.8(9) . . . . ?
Mo2 C10 C11 C12 65.1(5) . . . . ?
C9 C10 C11 Mo2 -65.9(5) . . . . ?
C2 Mo2 C11 C12 -123.9(5) . . . . ?
C10 Mo2 C11 C12 -115.5(7) . . . . ?
S3 Mo2 C11 C12 82.6(5) . . . . ?
C9 Mo2 C11 C12 -77.8(5) . . . . ?
C8 Mo2 C11 C12 -37.4(5) . . . . ?
S1 Mo2 C11 C12 160.0(5) . . . . ?
S2 Mo2 C11 C12 8.9(7) . . . . ?
Mo1 Mo2 C11 C12 114.4(5) . . . . ?
C2 Mo2 C11 C10 -8.4(7) . . . . ?
C12 Mo2 C11 C10 115.5(7) . . . . ?
S3 Mo2 C11 C10 -162.0(5) . . . . ?
C9 Mo2 C11 C10 37.7(5) . . . . ?
C8 Mo2 C11 C10 78.1(5) . . . . ?
S1 Mo2 C11 C10 -84.5(5) . . . . ?
S2 Mo2 C11 C10 124.4(5) . . . . ?
Mo1 Mo2 C11 C10 -130.1(5) . . . . ?
C10 C11 C12 C8 2.5(9) . . . . ?
Mo2 C11 C12 C8 68.1(5) . . . . ?
C10 C11 C12 Mo2 -65.7(6) . . . . ?
C9 C8 C12 C11 -3.1(8) . . . . ?
Mo2 C8 C12 C11 -65.2(5) . . . . ?
C9 C8 C12 Mo2 62.1(5) . . . . ?
C2 Mo2 C12 C11 95.4(6) . . . . ?
C10 Mo2 C12 C11 37.6(5) . . . . ?
S3 Mo2 C12 C11 -98.7(5) . . . . ?
C9 Mo2 C12 C11 79.3(5) . . . . ?
C8 Mo2 C12 C11 115.5(8) . . . . ?
S1 Mo2 C12 C11 -26.8(6) . . . . ?
S2 Mo2 C12 C11 -174.4(5) . . . . ?
Mo1 Mo2 C12 C11 -115.4(5) . . . . ?
C2 Mo2 C12 C8 -20.1(7) . . . . ?
C11 Mo2 C12 C8 -115.5(8) . . . . ?
C10 Mo2 C12 C8 -78.0(5) . . . . ?
S3 Mo2 C12 C8 145.7(5) . . . . ?
C9 Mo2 C12 C8 -36.2(5) . . . . ?
S1 Mo2 C12 C8 -142.4(4) . . . . ?
S2 Mo2 C12 C8 70.0(5) . . . . ?
Mo1 Mo2 C12 C8 129.1(4) . . . . ?
C2 C1 C13 C18 93.2(7) . . . . ?
Mo1 C1 C13 C18 -87.0(6) . . . . ?
C2 C1 C13 C14 -85.7(8) . . . . ?
Mo1 C1 C13 C14 94.0(7) . . . . ?
C18 C13 C14 C15 1.8(10) . . . . ?
C1 C13 C14 C15 -179.3(7) . . . . ?
C13 C14 C15 C16 -1.5(12) . . . . ?
C14 C15 C16 C17 0.4(12) . . . . ?
C15 C16 C17 C18 0.4(11) . . . . ?
C14 C13 C18 C17 -1.0(9) . . . . ?
C1 C13 C18 C17 -179.9(6) . . . . ?
C16 C17 C18 C13 -0.1(10) . . . . ?
C1 C2 C19 C20 -73.9(9) . . . . ?
Mo2 C2 C19 C20 110.4(7) . . . . ?
C1 C2 C19 C24 107.1(8) . . . . ?
Mo2 C2 C19 C24 -68.6(8) . . . . ?
C24 C19 C20 C21 -0.8(12) . . . . ?
C2 C19 C20 C21 -179.8(7) . . . . ?
C19 C20 C21 C22 1.8(15) . . . . ?
C20 C21 C22 C23 -2.2(18) . . . . ?
C21 C22 C23 C24 1.6(19) . . . . ?
C22 C23 C24 C19 -0.5(18) . . . . ?
C20 C19 C24 C23 0.1(13) . . . . ?
C2 C19 C24 C23 179.2(9) . . . . ?
Mo2 S1 C25 C28 -144.6(5) . . . . ?
Mo1 S1 C25 C28 -71.6(5) . . . . ?
Mo2 S1 C25 C27 93.0(5) . . . . ?
Mo1 S1 C25 C27 166.0(4) . . . . ?
Mo1 S2 C26 C30 -142.8(4) . . . . ?
Mo2 S2 C26 C30 -69.6(5) . . . . ?
Mo1 S2 C26 C29 95.8(5) . . . . ?
Mo2 S2 C26 C29 168.9(4) . . . . ?
